data_4307475
loop_
_publ_author_name
'James Britten'
'Nigel G. R. Hearns'
'Kathryn E. Preuss'
'John F. Richardson'
'Sofi Bin-Salamon'

_publ_contact_author_address
;
Department of Chemistry
University of Guelph
Guelph, Ontario N1G 2W1, Canada
;
_publ_contact_author_email kpreuss@uoguelph.ca
_publ_contact_author_fax '001 519 766-1499'
_publ_contact_author_name 'Professor Dr. Kathryn E. Preuss'
_publ_contact_author_phone '001 519 824-4120 x56711'
_publ_section_title
;
Mn(II) and Cu(II) Complexes of a Dithiadiazolyl Radical Ligand:
Monomer/Dimer Equilibria in Solution
;
_journal_name_full 'Inorganic Chemistry'
_journal_page_first 3934
_journal_page_last 3945
_journal_paper_doi 10.1021/ic0619456
_journal_volume 46
_journal_year 2007
_chemical_formula_moiety 'C16 H6 Cu F12 N3 O4 S2'
_chemical_formula_sum 'C16 H6 Cu F12 N3 O4 S2'
_chemical_formula_weight 659.93
_chemical_name_systematic
;
[4-(2-pyridyl)-1,2,4,5-dithiadiazolyl]-bis(hexafluoroacetylacetonate)
copper(II) 
;
_space_group_IT_number 14
_symmetry_cell_setting monoclinic
_symmetry_space_group_name_Hall '-P 2yn'
_symmetry_space_group_name_H-M 'P 1 21/n 1'
_atom_sites_solution_hydrogens geom
_atom_sites_solution_primary direct
_atom_sites_solution_secondary difmap
_audit_creation_method SHELXL-97
_cell_angle_alpha 90.00
_cell_angle_beta 97.975(4)
_cell_angle_gamma 90.00
_cell_formula_units_Z 8
_cell_length_a 9.3999(19)
_cell_length_b 30.749(6)
_cell_length_c 15.537(3)
_cell_measurement_reflns_used 5198
_cell_measurement_temperature 100(2)
_cell_measurement_theta_max 25.09
_cell_measurement_theta_min 2.56
_cell_volume 4447.3(15)
_computing_cell_refinement 'SAINT 6.22 (Bruker, 2001)'
_computing_data_collection 'SMART 5.625 (Bruker, 2001)'
_computing_data_reduction 'SAINT 6.22 (Bruker, 2001)'
_computing_molecular_graphics 'PLATON (Spek, 2003)'
_computing_publication_material SHELXL-97
_computing_structure_refinement 'SHELXL-97 (Sheldrick, 1997)'
_computing_structure_solution 'SHELXS-97 (Sheldrick, 1997)'
_diffrn_ambient_temperature 100(2)
_diffrn_measured_fraction_theta_full 0.999
_diffrn_measured_fraction_theta_max 0.957
_diffrn_measurement_device_type 'Bruker SMART APEX'
_diffrn_measurement_method /w-scans
_diffrn_radiation_monochromator graphite
_diffrn_radiation_source 'fine-focus sealed X-ray tube'
_diffrn_radiation_type MoK\a
_diffrn_radiation_wavelength 0.71073
_diffrn_reflns_av_R_equivalents 0.1094
_diffrn_reflns_av_sigmaI/netI 0.1462
_diffrn_reflns_limit_h_max 12
_diffrn_reflns_limit_h_min -12
_diffrn_reflns_limit_k_max 39
_diffrn_reflns_limit_k_min -38
_diffrn_reflns_limit_l_max 19
_diffrn_reflns_limit_l_min -20
_diffrn_reflns_number 39738
_diffrn_reflns_theta_full 28.24
_diffrn_reflns_theta_max 28.24
_diffrn_reflns_theta_min 1.48
_diffrn_standards_decay_% <0.1
_diffrn_standards_interval_count 0
_diffrn_standards_interval_time 0
_diffrn_standards_number 0
_exptl_absorpt_coefficient_mu 1.302
_exptl_absorpt_correction_T_max 0.922
_exptl_absorpt_correction_T_min 0.632
_exptl_absorpt_correction_type multi-scan
_exptl_absorpt_process_details '(SADABS; Sheldrick, 2003)'
_exptl_crystal_colour black
_exptl_crystal_density_diffrn 1.971
_exptl_crystal_density_method 'not measured'
_exptl_crystal_description plate
_exptl_crystal_F_000 2592
_exptl_crystal_size_max 0.246
_exptl_crystal_size_mid 0.144
_exptl_crystal_size_min 0.062
_refine_diff_density_max 1.731
_refine_diff_density_min -0.867
_refine_diff_density_rms 0.157
_refine_ls_extinction_method none
_refine_ls_goodness_of_fit_ref 1.039
_refine_ls_hydrogen_treatment constr
_refine_ls_matrix_type full
_refine_ls_number_parameters 662
_refine_ls_number_reflns 10536
_refine_ls_number_restraints 48
_refine_ls_restrained_S_all 1.041
_refine_ls_R_factor_all 0.1625
_refine_ls_R_factor_gt 0.0785
_refine_ls_shift/su_max 0.000
_refine_ls_shift/su_mean 0.000
_refine_ls_structure_factor_coef Fsqd
_refine_ls_weighting_details 'calc w=1/[\s^2^(Fo^2^)+(0.0987P)^2^+14.6270P] where P=(Fo^2^+2Fc^2^)/3'
_refine_ls_weighting_scheme calc
_refine_ls_wR_factor_gt 0.1863
_refine_ls_wR_factor_ref 0.2201
_reflns_number_gt 5739
_reflns_number_total 10536
_reflns_threshold_expression >2sigma(I)
_cod_data_source_file ic0619456-file001_1.cif
_cod_data_source_block 3
_cod_original_sg_symbol_H-M 'P 21/n'
_cod_database_code 4307475

loop_
_symmetry_equiv_pos_as_xyz
'x, y, z'
'-x+1/2, y+1/2, -z+1/2'
'-x, -y, -z'
'x-1/2, -y-1/2, z-1/2'

loop_
_atom_site_label
_atom_site_type_symbol
_atom_site_fract_x
_atom_site_fract_y
_atom_site_fract_z
_atom_site_U_iso_or_equiv
_atom_site_adp_type
_atom_site_occupancy
_atom_site_symmetry_multiplicity
_atom_site_calc_flag
_atom_site_refinement_flags
_atom_site_disorder_assembly
_atom_site_disorder_group
Cu1 Cu 0.75058(9) 0.06056(3) 0.21612(5) 0.0174(2) Uani 1 1 d . . .
S11 S 0.59555(18) 0.09978(5) 0.37619(11) 0.0180(4) Uani 1 1 d . . .
S12 S 0.52273(17) 0.05884(5) 0.46835(11) 0.0173(4) Uani 1 1 d . . .
F11 F 1.2378(5) 0.11261(18) 0.3328(3) 0.0545(14) Uani 1 1 d . . .
F12 F 1.1293(12) 0.1685(2) 0.2816(8) 0.213(7) Uani 1 1 d . . .
F13 F 1.2731(8) 0.1338(3) 0.2130(5) 0.114(3) Uani 1 1 d . . .
F14 F 0.9295(7) 0.03922(17) -0.0482(3) 0.0645(17) Uani 1 1 d . . .
F15 F 0.7835(7) 0.0942(2) -0.0550(3) 0.0693(17) Uani 1 1 d . . .
F16 F 1.0094(7) 0.1032(2) -0.0475(4) 0.077(2) Uani 1 1 d . . .
F17 F 0.8351(7) 0.1956(2) 0.1363(6) 0.094(2) Uani 1 1 d . . .
F18 F 0.6707(7) 0.21164(18) 0.2101(5) 0.082(2) Uani 1 1 d . . .
F19 F 0.6267(8) 0.21320(19) 0.0765(5) 0.090(2) Uani 1 1 d . . .
F110 F 0.2950(6) 0.04516(19) 0.0210(4) 0.0653(17) Uani 1 1 d . . .
F111 F 0.4399(8) 0.0585(3) -0.0657(4) 0.134(4) Uani 1 1 d . . .
F112 F 0.3113(7) 0.1064(2) -0.0346(5) 0.085(2) Uani 1 1 d . . .
O11 O 0.9796(5) 0.08307(18) 0.2725(3) 0.0365(14) Uani 1 1 d . . .
O12 O 0.8332(5) 0.05405(16) 0.1080(3) 0.0279(12) Uani 1 1 d . . .
O13 O 0.7197(5) 0.12298(15) 0.2055(3) 0.0221(11) Uani 1 1 d . . .
O14 O 0.5363(5) 0.05564(16) 0.1295(3) 0.0264(11) Uani 1 1 d . . .
N11 N 0.6640(6) 0.05970(18) 0.3269(3) 0.0183(12) Uani 1 1 d . . .
N12 N 0.5886(5) 0.01411(17) 0.4312(3) 0.0152(11) Uani 1 1 d . . .
N13 N 0.7780(6) -0.00260(17) 0.2483(3) 0.0172(12) Uani 1 1 d . . .
C11 C 0.6540(7) 0.0201(2) 0.3630(4) 0.0178(14) Uani 1 1 d . . .
C12 C 0.7221(6) -0.0157(2) 0.3199(4) 0.0143(13) Uani 1 1 d . . .
C13 C 0.7349(7) -0.0577(2) 0.3507(4) 0.0192(14) Uani 1 1 d . . .
H13 H 0.6971 -0.0659 0.4020 0.023 Uiso 1 1 calc R . .
C14 C 0.8048(8) -0.0877(2) 0.3047(5) 0.0246(16) Uani 1 1 d . . .
H14 H 0.8132 -0.1171 0.3231 0.030 Uiso 1 1 calc R . .
C15 C 0.8622(7) -0.0743(2) 0.2314(4) 0.0220(15) Uani 1 1 d . . .
H15 H 0.9130 -0.0942 0.2001 0.026 Uiso 1 1 calc R . .
C16 C 0.8442(7) -0.0318(2) 0.2049(4) 0.0216(15) Uani 1 1 d . . .
H16 H 0.8806 -0.0229 0.1535 0.026 Uiso 1 1 calc R . .
C17 C 1.0435(9) 0.1039(3) 0.2205(5) 0.041(2) Uani 1 1 d . . .
C18 C 1.0254(8) 0.1035(3) 0.1290(5) 0.038(2) Uani 1 1 d . . .
H18 H 1.0869 0.1210 0.0999 0.046 Uiso 1 1 calc R . .
C19 C 0.9208(9) 0.0784(3) 0.0794(5) 0.0350(19) Uani 1 1 d . . .
C110 C 1.1701(11) 0.1318(3) 0.2661(6) 0.045(2) Uani 1 1 d . . .
C111 C 0.9140(8) 0.0788(3) -0.0171(5) 0.0302(18) Uani 1 1 d . . .
C112 C 0.6552(10) 0.1434(3) 0.1429(6) 0.042(2) Uani 1 1 d . . .
C113 C 0.5506(9) 0.1289(3) 0.0758(5) 0.037(2) Uani 1 1 d . . .
H113 H 0.5132 0.1484 0.0309 0.044 Uiso 1 1 calc R . .
C114 C 0.4990(9) 0.0844(3) 0.0743(5) 0.037(2) Uani 1 1 d . . .
C115 C 0.6984(9) 0.1908(3) 0.1379(6) 0.040(2) Uani 1 1 d . . .
C116 C 0.3885(8) 0.0732(3) 0.0004(5) 0.0296(18) Uani 1 1 d . . .
Cu2 Cu 0.21108(9) 0.36787(3) 0.15243(5) 0.0182(2) Uani 1 1 d . A .
S21 S 0.37453(18) 0.38238(6) -0.01780(11) 0.0195(4) Uani 1 1 d . A .
S22 S 0.46245(18) 0.44241(6) -0.04463(11) 0.0196(4) Uani 1 1 d . A .
O21 O 0.4058(5) 0.34923(16) 0.2445(3) 0.0289(12) Uani 1 1 d . . .
O22 O 0.1009(5) 0.34335(16) 0.2383(3) 0.0294(12) Uani 1 1 d . . .
O23 O 0.2456(5) 0.31343(15) 0.0922(3) 0.0227(11) Uani 1 1 d . . .
O24 O -0.0048(6) 0.36342(17) 0.0577(4) 0.0437(16) Uani 1 1 d . . .
N21 N 0.3164(6) 0.40022(18) 0.0695(3) 0.0174(12) Uani 1 1 d . . .
N22 N 0.4048(6) 0.46823(17) 0.0374(3) 0.0177(12) Uani 1 1 d . . .
N23 N 0.1990(6) 0.42867(17) 0.1995(3) 0.0172(12) Uani 1 1 d . . .
C21 C 0.3362(7) 0.4432(2) 0.0855(4) 0.0145(13) Uani 1 1 d . A .
C22 C 0.2689(7) 0.4596(2) 0.1605(4) 0.0146(13) Uani 1 1 d . A .
C23 C 0.2759(7) 0.5020(2) 0.1877(4) 0.0208(15) Uani 1 1 d . . .
H23 H 0.3274 0.5232 0.1598 0.025 Uiso 1 1 calc R A .
C24 C 0.2052(7) 0.5133(2) 0.2578(4) 0.0232(15) Uani 1 1 d . A .
H24 H 0.2073 0.5424 0.2784 0.028 Uiso 1 1 calc R . .
C25 C 0.1320(8) 0.4816(2) 0.2966(4) 0.0230(16) Uani 1 1 d . . .
H25 H 0.0821 0.4888 0.3438 0.028 Uiso 1 1 calc R A .
C26 C 0.1316(8) 0.4398(2) 0.2670(4) 0.0236(15) Uani 1 1 d . A .
H26 H 0.0825 0.4181 0.2948 0.028 Uiso 1 1 calc R . .
C27 C 0.3921(14) 0.3181(4) 0.2897(9) 0.025(3) Uiso 0.575(4) 1 d P A -1
C28 C 0.2670(13) 0.2983(4) 0.3146(8) 0.025(3) Uiso 0.575(4) 1 d P A -1
H28 H 0.2777 0.2740 0.3524 0.030 Uiso 0.575(4) 1 calc PR A -1
C29 C 0.1308(13) 0.3135(4) 0.2854(8) 0.024(3) Uiso 0.575(4) 1 d P A -1
C210 C 0.5390(12) 0.2983(3) 0.3236(7) 0.025(3) Uiso 0.575(4) 1 d PD A -1
F211 F 0.5335(15) 0.2581(3) 0.3571(8) 0.049(4) Uiso 0.575(4) 1 d PD A -1
F212 F 0.6065(12) 0.3229(3) 0.3888(6) 0.060(3) Uiso 0.575(4) 1 d PD A -1
F213 F 0.6218(11) 0.2974(3) 0.2607(5) 0.070(3) Uiso 0.575(4) 1 d PD A -1
C211 C 0.0032(12) 0.2942(3) 0.3239(7) 0.0259(17) Uiso 0.575(4) 1 d PD A -1
F214 F -0.0613(11) 0.3246(3) 0.3668(6) 0.039(3) Uiso 0.575(4) 1 d PD A -1
F215 F 0.0424(10) 0.2611(3) 0.3780(6) 0.062(3) Uiso 0.575(4) 1 d PD A -1
F216 F -0.0970(10) 0.2794(3) 0.2621(5) 0.063(3) Uiso 0.575(4) 1 d PD A -1
C212 C 0.1609(13) 0.2827(4) 0.0730(8) 0.024(3) Uiso 0.575(4) 1 d P A -1
C213 C 0.0123(13) 0.2850(4) 0.0535(8) 0.025(3) Uiso 0.575(4) 1 d P A -1
H213 H -0.0420 0.2588 0.0469 0.030 Uiso 0.575(4) 1 calc PR A -1
C214 C -0.0580(13) 0.3244(4) 0.0434(9) 0.023(3) Uiso 0.575(4) 1 d P A -1
C215 C 0.2372(10) 0.2375(4) 0.0767(6) 0.0271(19) Uiso 0.575(4) 1 d PD A -1
F217 F 0.3153(9) 0.2348(3) 0.0110(5) 0.036(2) Uiso 0.575(4) 1 d PD A -1
F218 F 0.1425(7) 0.2050(3) 0.0684(5) 0.042(2) Uiso 0.575(4) 1 d PD A -1
F219 F 0.3253(8) 0.2327(3) 0.1508(4) 0.039(2) Uiso 0.575(4) 1 d PD A -1
C216 C -0.2246(12) 0.3232(3) 0.0270(6) 0.021(3) Uiso 0.575(4) 1 d PD A -1
F220 F -0.2792(8) 0.3627(2) 0.0060(5) 0.028(2) Uiso 0.575(4) 1 d PD A -1
F221 F -0.2727(9) 0.2959(3) -0.0384(5) 0.049(2) Uiso 0.575(4) 1 d PD A -1
F222 F -0.2750(9) 0.3089(2) 0.0978(4) 0.043(2) Uiso 0.575(4) 1 d PD A -1
C37 C 0.4322(18) 0.3071(6) 0.2614(11) 0.022(4) Uiso 0.425(4) 1 d P A -2
C38 C 0.3759(16) 0.2723(5) 0.2078(9) 0.017(3) Uiso 0.425(4) 1 d P A -2
H38 H 0.3931 0.2433 0.2275 0.020 Uiso 0.425(4) 1 calc PR A -2
C39 C 0.2957(18) 0.2795(6) 0.1268(11) 0.027(4) Uiso 0.425(4) 1 d P A -2
C310 C 0.5172(13) 0.2973(4) 0.3514(9) 0.025(4) Uiso 0.425(4) 1 d PD A -2
F311 F 0.5580(17) 0.2562(3) 0.3481(11) 0.048(6) Uiso 0.425(4) 1 d PD A -2
F312 F 0.6342(10) 0.3223(3) 0.3615(7) 0.027(3) Uiso 0.425(4) 1 d PD A -2
F313 F 0.4380(10) 0.3037(3) 0.4131(7) 0.042(3) Uiso 0.425(4) 1 d PD A -2
C311 C 0.2539(12) 0.2401(4) 0.0668(8) 0.0271(19) Uiso 0.425(4) 1 d PD A -2
F317 F 0.2996(11) 0.2469(4) -0.0101(6) 0.033(3) Uiso 0.425(4) 1 d PD A -2
F318 F 0.3123(11) 0.2031(3) 0.1001(7) 0.048(3) Uiso 0.425(4) 1 d PD A -2
F319 F 0.1117(9) 0.2350(4) 0.0523(7) 0.049(3) Uiso 0.425(4) 1 d PD A -2
C312 C 0.0139(17) 0.3161(5) 0.2358(10) 0.018(3) Uiso 0.425(4) 1 d P A -2
C313 C -0.0764(19) 0.3073(6) 0.1603(11) 0.031(4) Uiso 0.425(4) 1 d P A -2
H313 H -0.1382 0.2827 0.1586 0.037 Uiso 0.425(4) 1 calc PR A -2
C314 C -0.0807(18) 0.3338(6) 0.0844(12) 0.024(4) Uiso 0.425(4) 1 d P A -2
C315 C 0.0028(13) 0.2900(4) 0.3194(9) 0.0259(17) Uiso 0.425(4) 1 d PD A -2
F314 F -0.0331(13) 0.3165(4) 0.3813(8) 0.038(4) Uiso 0.425(4) 1 d PD A -2
F315 F -0.0946(10) 0.2585(3) 0.3067(7) 0.044(3) Uiso 0.425(4) 1 d PD A -2
F316 F 0.1292(10) 0.2724(4) 0.3504(8) 0.057(4) Uiso 0.425(4) 1 d PD A -2
C316 C -0.1866(15) 0.3201(4) 0.0050(9) 0.037(5) Uiso 0.425(4) 1 d PD A -2
F320 F -0.2934(16) 0.3494(4) -0.0051(10) 0.073(6) Uiso 0.425(4) 1 d PD A -2
F321 F -0.2472(16) 0.2807(4) 0.0087(10) 0.089(5) Uiso 0.425(4) 1 d PD A -2
F322 F -0.1247(11) 0.3206(4) -0.0674(7) 0.049(3) Uiso 0.425(4) 1 d PD A -2

loop_
_atom_site_aniso_label
_atom_site_aniso_U_11
_atom_site_aniso_U_22
_atom_site_aniso_U_33
_atom_site_aniso_U_23
_atom_site_aniso_U_13
_atom_site_aniso_U_12
Cu1 0.0188(4) 0.0196(4) 0.0160(4) 0.0030(3) 0.0095(3) 0.0022(3)
S11 0.0197(9) 0.0172(8) 0.0190(8) 0.0019(7) 0.0090(7) 0.0027(7)
S12 0.0166(8) 0.0187(8) 0.0187(8) -0.0005(7) 0.0099(7) 0.0015(7)
F11 0.037(3) 0.068(4) 0.052(3) -0.003(3) -0.014(3) -0.003(3)
F12 0.197(10) 0.051(5) 0.328(15) -0.089(7) -0.185(11) 0.060(6)
F13 0.089(6) 0.152(8) 0.103(6) 0.051(5) 0.022(5) -0.027(5)
F14 0.111(5) 0.046(3) 0.045(3) -0.008(3) 0.043(3) 0.015(3)
F15 0.070(4) 0.099(5) 0.037(3) 0.003(3) 0.000(3) 0.023(4)
F16 0.077(4) 0.106(5) 0.055(4) 0.014(3) 0.033(3) -0.026(4)
F17 0.058(4) 0.049(4) 0.183(8) -0.007(4) 0.041(5) -0.022(3)
F18 0.093(5) 0.040(3) 0.117(6) -0.039(4) 0.026(4) -0.001(3)
F19 0.108(6) 0.049(4) 0.103(5) 0.031(4) -0.019(4) -0.008(4)
F110 0.050(3) 0.074(4) 0.065(4) 0.026(3) -0.019(3) -0.034(3)
F111 0.066(5) 0.277(12) 0.061(4) -0.097(6) 0.015(4) -0.022(6)
F112 0.071(4) 0.072(4) 0.104(5) 0.038(4) -0.017(4) -0.005(4)
O11 0.026(3) 0.049(4) 0.034(3) 0.024(3) 0.002(2) -0.004(3)
O12 0.032(3) 0.026(3) 0.030(3) 0.000(2) 0.020(2) 0.001(2)
O13 0.029(3) 0.019(3) 0.019(3) 0.005(2) 0.004(2) 0.004(2)
O14 0.030(3) 0.027(3) 0.023(3) 0.009(2) 0.004(2) -0.005(2)
N11 0.021(3) 0.020(3) 0.014(3) 0.002(2) 0.007(2) 0.006(2)
N12 0.015(3) 0.016(3) 0.017(3) -0.001(2) 0.009(2) 0.004(2)
N13 0.018(3) 0.023(3) 0.012(3) 0.000(2) 0.006(2) -0.001(2)
C11 0.015(3) 0.025(4) 0.014(3) 0.006(3) 0.006(3) -0.001(3)
C12 0.011(3) 0.021(3) 0.012(3) -0.004(3) 0.004(3) 0.001(3)
C13 0.022(4) 0.020(4) 0.017(3) 0.002(3) 0.008(3) 0.003(3)
C14 0.026(4) 0.023(4) 0.026(4) 0.006(3) 0.007(3) 0.004(3)
C15 0.020(4) 0.025(4) 0.023(4) 0.001(3) 0.008(3) 0.012(3)
C16 0.027(4) 0.025(4) 0.016(3) 0.001(3) 0.013(3) 0.007(3)
C17 0.037(5) 0.044(5) 0.038(5) 0.014(4) -0.005(4) -0.007(4)
C18 0.029(4) 0.044(5) 0.041(5) 0.013(4) 0.004(4) -0.011(4)
C19 0.037(5) 0.039(5) 0.034(4) 0.000(4) 0.020(4) 0.004(4)
C110 0.057(6) 0.038(5) 0.039(5) 0.012(4) 0.003(5) -0.010(4)
C111 0.026(4) 0.039(5) 0.029(4) 0.007(4) 0.013(3) 0.002(3)
C112 0.046(5) 0.029(5) 0.054(6) -0.016(4) 0.019(5) -0.006(4)
C113 0.038(5) 0.041(5) 0.034(5) 0.006(4) 0.011(4) 0.004(4)
C114 0.036(5) 0.045(5) 0.031(4) 0.007(4) 0.008(4) -0.015(4)
C115 0.033(5) 0.019(4) 0.066(6) 0.013(4) -0.004(4) 0.001(3)
C116 0.022(4) 0.044(5) 0.025(4) 0.006(4) 0.010(3) -0.003(3)
Cu2 0.0203(4) 0.0162(4) 0.0197(4) 0.0003(3) 0.0086(3) -0.0017(3)
S21 0.0182(9) 0.0206(9) 0.0211(9) -0.0046(7) 0.0081(7) 0.0007(7)
S22 0.0180(8) 0.0245(9) 0.0185(8) -0.0031(7) 0.0099(7) -0.0028(7)
O21 0.034(3) 0.026(3) 0.026(3) 0.002(2) 0.000(2) -0.011(2)
O22 0.036(3) 0.021(3) 0.037(3) 0.002(2) 0.024(2) -0.006(2)
O23 0.025(3) 0.019(3) 0.026(3) -0.003(2) 0.009(2) 0.001(2)
O24 0.021(3) 0.025(3) 0.081(5) 0.021(3) -0.004(3) -0.003(2)
N21 0.018(3) 0.020(3) 0.016(3) -0.003(2) 0.007(2) 0.003(2)
N22 0.016(3) 0.018(3) 0.019(3) -0.002(2) 0.005(2) -0.001(2)
N23 0.014(3) 0.019(3) 0.019(3) 0.003(2) 0.007(2) -0.001(2)
C21 0.014(3) 0.015(3) 0.016(3) 0.001(3) 0.003(3) -0.004(3)
C22 0.014(3) 0.021(4) 0.010(3) 0.001(3) 0.008(3) 0.001(3)
C23 0.021(4) 0.017(4) 0.026(4) 0.000(3) 0.012(3) -0.003(3)
C24 0.026(4) 0.020(4) 0.027(4) -0.007(3) 0.014(3) 0.000(3)
C25 0.031(4) 0.023(4) 0.019(4) 0.004(3) 0.015(3) 0.008(3)
C26 0.030(4) 0.023(4) 0.020(4) 0.001(3) 0.015(3) 0.002(3)

loop_
_atom_type_symbol
_atom_type_description
_atom_type_scat_dispersion_real
_atom_type_scat_dispersion_imag
_atom_type_scat_source
C C 0.0033 0.0016 'International Tables Vol C Tables 4.2.6.8 and 6.1.1.4'
H H 0.0000 0.0000 'International Tables Vol C Tables 4.2.6.8 and 6.1.1.4'
Cu Cu 0.3201 1.2651 'International Tables Vol C Tables 4.2.6.8 and 6.1.1.4'
F F 0.0171 0.0103 'International Tables Vol C Tables 4.2.6.8 and 6.1.1.4'
N N 0.0061 0.0033 'International Tables Vol C Tables 4.2.6.8 and 6.1.1.4'
O O 0.0106 0.0060 'International Tables Vol C Tables 4.2.6.8 and 6.1.1.4'
S S 0.1246 0.1234 'International Tables Vol C Tables 4.2.6.8 and 6.1.1.4'

loop_
_geom_angle_atom_site_label_1
_geom_angle_atom_site_label_2
_geom_angle_atom_site_label_3
_geom_angle
_geom_angle_site_symmetry_1
_geom_angle_site_symmetry_3
_geom_angle_publ_flag
O13 Cu1 O12 95.8(2) . . ?
O13 Cu1 N11 90.7(2) . . ?
O12 Cu1 N11 173.4(2) . . ?
O13 Cu1 N13 170.3(2) . . ?
O12 Cu1 N13 93.6(2) . . ?
N11 Cu1 N13 80.1(2) . . ?
O13 Cu1 O14 84.58(19) . . ?
O12 Cu1 O14 84.8(2) . . ?
N11 Cu1 O14 94.3(2) . . ?
N13 Cu1 O14 98.9(2) . . ?
O13 Cu1 O11 81.8(2) . . ?
O12 Cu1 O11 84.0(2) . . ?
N11 Cu1 O11 98.4(2) . . ?
N13 Cu1 O11 96.6(2) . . ?
O14 Cu1 O11 161.40(17) . . ?
N11 S11 S12 93.1(2) . . ?
N12 S12 S11 95.1(2) . . ?
C17 O11 Cu1 114.5(5) . . ?
C19 O12 Cu1 127.4(5) . . ?
C112 O13 Cu1 128.0(5) . . ?
C114 O14 Cu1 120.2(5) . . ?
C11 N11 S11 115.6(4) . . ?
C11 N11 Cu1 115.4(4) . . ?
S11 N11 Cu1 128.9(3) . . ?
C11 N12 S12 114.1(5) . . ?
C16 N13 C12 118.6(6) . . ?
C16 N13 Cu1 125.4(4) . . ?
C12 N13 Cu1 116.0(4) . . ?
N12 C11 N11 122.1(6) . . ?
N12 C11 C12 122.9(6) . . ?
N11 C11 C12 115.0(5) . . ?
N13 C12 C13 122.5(6) . . ?
N13 C12 C11 113.1(6) . . ?
C13 C12 C11 124.3(6) . . ?
C12 C13 C14 118.0(6) . . ?
C12 C13 H13 121.0 . . ?
C14 C13 H13 121.0 . . ?
C13 C14 C15 119.5(6) . . ?
C13 C14 H14 120.2 . . ?
C15 C14 H14 120.2 . . ?
C16 C15 C14 118.7(6) . . ?
C16 C15 H15 120.6 . . ?
C14 C15 H15 120.6 . . ?
N13 C16 C15 122.5(6) . . ?
N13 C16 H16 118.7 . . ?
C15 C16 H16 118.7 . . ?
O11 C17 C18 130.3(8) . . ?
O11 C17 C110 113.2(7) . . ?
C18 C17 C110 116.2(7) . . ?
C19 C18 C17 122.7(7) . . ?
C19 C18 H18 118.7 . . ?
C17 C18 H18 118.7 . . ?
O12 C19 C18 126.1(7) . . ?
O12 C19 C111 115.2(7) . . ?
C18 C19 C111 118.7(7) . . ?
F12 C110 F11 113.6(9) . . ?
F12 C110 F13 110.3(10) . . ?
F11 C110 F13 101.3(8) . . ?
F12 C110 C17 110.9(9) . . ?
F11 C110 C17 112.1(7) . . ?
F13 C110 C17 108.2(8) . . ?
F16 C111 F14 106.3(6) . . ?
F16 C111 F15 105.4(7) . . ?
F14 C111 F15 107.3(7) . . ?
F16 C111 C19 115.5(7) . . ?
F14 C111 C19 111.6(7) . . ?
F15 C111 C19 110.2(6) . . ?
O13 C112 C113 129.5(8) . . ?
O13 C112 C115 114.8(8) . . ?
C113 C112 C115 115.6(8) . . ?
C112 C113 C114 120.7(8) . . ?
C112 C113 H113 119.7 . . ?
C114 C113 H113 119.7 . . ?
O14 C114 C113 126.6(8) . . ?
O14 C114 C116 117.9(7) . . ?
C113 C114 C116 115.5(7) . . ?
F19 C115 F17 110.0(8) . . ?
F19 C115 F18 102.8(7) . . ?
F17 C115 F18 105.5(8) . . ?
F19 C115 C112 115.7(8) . . ?
F17 C115 C112 112.5(7) . . ?
F18 C115 C112 109.3(7) . . ?
F111 C116 F110 107.9(8) . . ?
F111 C116 F112 100.9(8) . . ?
F110 C116 F112 105.1(6) . . ?
F111 C116 C114 113.8(7) . . ?
F110 C116 C114 112.9(6) . . ?
F112 C116 C114 115.1(7) . . ?
O22 Cu2 O23 97.7(2) . . ?
O22 Cu2 N21 172.8(2) . . ?
O23 Cu2 N21 89.3(2) . . ?
O22 Cu2 N23 92.8(2) . . ?
O23 Cu2 N23 169.5(2) . . ?
N21 Cu2 N23 80.2(2) . . ?
O22 Cu2 O21 85.9(2) . . ?
O23 Cu2 O21 84.94(19) . . ?
N21 Cu2 O21 96.1(2) . . ?
N23 Cu2 O21 95.0(2) . . ?
O22 Cu2 O24 84.9(2) . . ?
O23 Cu2 O24 80.6(2) . . ?
N21 Cu2 O24 95.0(2) . . ?
N23 Cu2 O24 101.2(2) . . ?
O21 Cu2 O24 161.64(18) . . ?
N21 S21 S22 93.2(2) . . ?
N22 S22 S21 95.1(2) . . ?
C27 O21 C37 31.6(8) . . ?
C27 O21 Cu2 115.6(7) . . ?
C37 O21 Cu2 119.2(8) . . ?
C312 O22 C29 64.4(10) . . ?
C312 O22 Cu2 133.7(8) . . ?
C29 O22 Cu2 128.3(7) . . ?
C39 O23 C212 69.8(10) . . ?
C39 O23 Cu2 126.2(9) . . ?
C212 O23 Cu2 128.2(6) . . ?
C314 O24 C214 34.2(8) . . ?
C314 O24 Cu2 108.4(9) . . ?
C214 O24 Cu2 116.0(6) . . ?
C21 N21 S21 115.4(4) . . ?
C21 N21 Cu2 115.8(4) . . ?
S21 N21 Cu2 128.6(3) . . ?
C21 N22 S22 113.5(5) . . ?
C26 N23 C22 118.9(6) . . ?
C26 N23 Cu2 125.2(5) . . ?
C22 N23 Cu2 115.8(4) . . ?
N22 C21 N21 122.6(6) . . ?
N22 C21 C22 123.0(6) . . ?
N21 C21 C22 114.4(5) . . ?
N23 C22 C23 122.6(6) . . ?
N23 C22 C21 113.5(5) . . ?
C23 C22 C21 124.0(6) . . ?
C22 C23 C24 118.1(6) . . ?
C22 C23 H23 121.0 . . ?
C24 C23 H23 121.0 . . ?
C25 C24 C23 119.0(6) . . ?
C25 C24 H24 120.5 . . ?
C23 C24 H24 120.5 . . ?
C26 C25 C24 119.7(6) . . ?
C26 C25 H25 120.1 . . ?
C24 C25 H25 120.1 . . ?
N23 C26 C25 121.7(6) . . ?
N23 C26 H26 119.2 . . ?
C25 C26 H26 119.2 . . ?
O21 C27 C28 131.0(12) . . ?
O21 C27 C210 110.5(10) . . ?
C28 C27 C210 118.5(11) . . ?
C29 C28 C27 122.1(12) . . ?
C29 C28 H28 119.0 . . ?
C27 C28 H28 119.0 . . ?
O22 C29 C28 126.6(12) . . ?
O22 C29 C211 114.1(10) . . ?
C28 C29 C211 118.9(11) . . ?
F213 C210 F211 108.8(8) . . ?
F213 C210 F212 107.5(8) . . ?
F211 C210 F212 105.3(8) . . ?
F213 C210 C27 110.3(10) . . ?
F211 C210 C27 114.5(10) . . ?
F212 C210 C27 110.1(10) . . ?
F216 C211 F214 105.9(8) . . ?
F216 C211 F215 107.4(8) . . ?
F214 C211 F215 108.7(9) . . ?
F216 C211 C29 111.5(10) . . ?
F214 C211 C29 111.0(9) . . ?
F215 C211 C29 112.1(10) . . ?
O23 C212 C213 127.1(11) . . ?
O23 C212 C215 113.1(9) . . ?
C213 C212 C215 119.8(11) . . ?
C214 C213 C212 121.4(12) . . ?
C214 C213 H213 119.3 . . ?
C212 C213 H213 119.3 . . ?
O24 C214 C213 128.4(11) . . ?
O24 C214 C216 113.8(10) . . ?
C213 C214 C216 117.0(10) . . ?
F219 C215 F218 109.0(8) . . ?
F219 C215 F217 108.1(8) . . ?
F218 C215 F217 107.9(8) . . ?
F219 C215 C212 111.1(9) . . ?
F218 C215 C212 111.5(9) . . ?
F217 C215 C212 109.0(9) . . ?
F222 C216 F220 109.3(8) . . ?
F222 C216 F221 107.3(7) . . ?
F220 C216 F221 107.7(7) . . ?
F222 C216 C214 109.9(8) . . ?
F220 C216 C214 111.2(8) . . ?
F221 C216 C214 111.3(9) . . ?
O21 C37 C38 125.0(14) . . ?
O21 C37 C310 115.3(13) . . ?
C38 C37 C310 119.3(14) . . ?
C39 C38 C37 121.6(15) . . ?
C39 C38 H38 119.2 . . ?
C37 C38 H38 119.2 . . ?
O23 C39 C38 130.8(15) . . ?
O23 C39 C311 110.5(13) . . ?
C38 C39 C311 118.7(14) . . ?
F313 C310 F311 111.9(10) . . ?
F313 C310 F312 111.7(9) . . ?
F311 C310 F312 108.5(9) . . ?
F313 C310 C37 111.0(12) . . ?
F311 C310 C37 105.6(13) . . ?
F312 C310 C37 107.9(11) . . ?
F319 C311 F318 108.3(9) . . ?
F319 C311 F317 107.7(9) . . ?
F318 C311 F317 108.2(9) . . ?
F319 C311 C39 111.0(12) . . ?
F318 C311 C39 112.2(12) . . ?
F317 C311 C39 109.2(11) . . ?
O22 C312 C313 121.0(15) . . ?
O22 C312 C315 118.3(13) . . ?
C313 C312 C315 120.7(14) . . ?
C312 C313 C314 122.3(17) . . ?
C312 C313 H313 118.9 . . ?
C314 C313 H313 118.9 . . ?
O24 C314 C313 136.9(16) . . ?
O24 C314 C316 105.5(13) . . ?
C313 C314 C316 116.6(14) . . ?
F315 C315 F314 108.3(10) . . ?
F315 C315 F316 108.5(10) . . ?
F314 C315 F316 106.7(9) . . ?
F315 C315 C312 112.3(11) . . ?
F314 C315 C312 110.1(12) . . ?
F316 C315 C312 110.7(12) . . ?
F322 C316 F320 107.5(9) . . ?
F322 C316 F321 106.5(9) . . ?
F320 C316 F321 107.2(9) . . ?
F322 C316 C314 111.4(12) . . ?
F320 C316 C314 107.5(13) . . ?
F321 C316 C314 116.4(13) . . ?

loop_
_geom_bond_atom_site_label_1
_geom_bond_atom_site_label_2
_geom_bond_distance
_geom_bond_site_symmetry_2
_geom_bond_publ_flag
Cu1 O13 1.945(5) . ?
Cu1 O12 1.956(5) . ?
Cu1 N11 2.003(5) . ?
Cu1 N13 2.013(5) . ?
Cu1 O14 2.266(5) . ?
Cu1 O11 2.315(5) . ?
S11 N11 1.630(5) . ?
S11 S12 2.092(2) . ?
S12 N12 1.645(5) . ?
F11 C110 1.281(10) . ?
F12 C110 1.226(11) . ?
F13 C110 1.357(11) . ?
F14 C111 1.325(9) . ?
F15 C111 1.369(9) . ?
F16 C111 1.306(9) . ?
F17 C115 1.298(10) . ?
F18 C115 1.347(11) . ?
F19 C115 1.289(10) . ?
F110 C116 1.302(9) . ?
F111 C116 1.278(9) . ?
F112 C116 1.325(9) . ?
O11 C17 1.247(9) . ?
O12 C19 1.241(9) . ?
O13 C112 1.243(10) . ?
O14 C114 1.248(9) . ?
N11 C11 1.350(8) . ?
N12 C11 1.310(8) . ?
N13 C16 1.329(8) . ?
N13 C12 1.357(8) . ?
C11 C12 1.479(9) . ?
C12 C13 1.377(9) . ?
C13 C14 1.387(9) . ?
C13 H13 0.95 . ?
C14 C15 1.388(9) . ?
C14 H14 0.95 . ?
C15 C16 1.375(9) . ?
C15 H15 0.95 . ?
C16 H16 0.95 . ?
C17 C18 1.409(11) . ?
C17 C110 1.556(12) . ?
C18 C19 1.394(11) . ?
C18 H18 0.95 . ?
C19 C111 1.492(10) . ?
C112 C113 1.402(12) . ?
C112 C115 1.519(11) . ?
C113 C114 1.451(11) . ?
C113 H113 0.95 . ?
C114 C116 1.479(11) . ?
Cu2 O22 1.950(5) . ?
Cu2 O23 1.966(4) . ?
Cu2 N21 1.996(5) . ?
Cu2 N23 2.016(5) . ?
Cu2 O21 2.236(5) . ?
Cu2 O24 2.339(6) . ?
S21 N21 1.626(5) . ?
S21 S22 2.088(2) . ?
S22 N22 1.656(5) . ?
O21 C27 1.205(13) . ?
O21 C37 1.338(18) . ?
O22 C312 1.168(16) . ?
O22 C29 1.184(13) . ?
O23 C39 1.237(18) . ?
O23 C212 1.246(13) . ?
O24 C314 1.262(17) . ?
O24 C214 1.307(13) . ?
N21 C21 1.352(8) . ?
N22 C21 1.304(8) . ?
N23 C26 1.342(8) . ?
N23 C22 1.348(8) . ?
C21 C22 1.489(8) . ?
C22 C23 1.370(9) . ?
C23 C24 1.395(9) . ?
C23 H23 0.95 . ?
C24 C25 1.381(9) . ?
C24 H24 0.95 . ?
C25 C26 1.363(10) . ?
C25 H25 0.95 . ?
C26 H26 0.95 . ?
C27 C28 1.423(18) . ?
C27 C210 1.534(17) . ?
C28 C29 1.378(17) . ?
C28 H28 0.95 . ?
C29 C211 1.532(17) . ?
C210 F213 1.331(9) . ?
C210 F211 1.347(8) . ?
C210 F212 1.349(8) . ?
C211 F216 1.329(9) . ?
C211 F214 1.340(8) . ?
C211 F215 1.338(9) . ?
C212 C213 1.389(17) . ?
C212 C215 1.559(17) . ?
C213 C214 1.380(17) . ?
C213 H213 0.95 . ?
C214 C216 1.552(16) . ?
C215 F219 1.330(8) . ?
C215 F218 1.333(9) . ?
C215 F217 1.340(8) . ?
C216 F222 1.330(8) . ?
C216 F220 1.341(8) . ?
C216 F221 1.347(8) . ?
C37 C38 1.41(2) . ?
C37 C310 1.54(2) . ?
C38 C39 1.39(2) . ?
C38 H38 0.95 . ?
C39 C311 1.55(2) . ?
C310 F313 1.307(9) . ?
C310 F311 1.322(9) . ?
C310 F312 1.335(9) . ?
C311 F319 1.333(9) . ?
C311 F318 1.335(9) . ?
C311 F317 1.342(9) . ?
C312 C313 1.38(2) . ?
C312 C315 1.54(2) . ?
C313 C314 1.43(2) . ?
C313 H313 0.95 . ?
C314 C316 1.53(2) . ?
C315 F315 1.330(9) . ?
C315 F314 1.337(9) . ?
C315 F316 1.334(9) . ?
C316 F322 1.336(9) . ?
C316 F320 1.342(9) . ?
C316 F321 1.342(9) . ?
